data_7713832
loop_
_publ_author_name
'Horrer, G\"unther'
'Luff, Martin Simon'
'Radius, Udo'

_publ_section_title
;
 N Heterocyclic Carbene and Cyclic (Alkyl)(Amino)Carbene ligated
 Half-Sandwich Complexes of Chromium(II) and Chromium(I)
;
_journal_name_full 'Dalton Transactions'
_journal_paper_doi 10.1039/D3DT02123H
_journal_year 2023
_chemical_formula_moiety 'C16 H25 Cl Cr N2'
_chemical_formula_sum 'C16 H25 Cl Cr N2'
_chemical_formula_weight 332.83
_space_group_crystal_system orthorhombic
_space_group_IT_number 61
_space_group_name_Hall '-P 2ac 2ab'
_space_group_name_H-M_alt 'P b c a'
_atom_sites_solution_hydrogens geom
_atom_sites_solution_primary dual
_atom_sites_solution_secondary difmap
_audit_creation_method SHELXL-2018/3
_audit_update_record
;
2023-07-06 deposited with the CCDC.	2023-08-22 downloaded from the CCDC.
;
_cell_angle_alpha 90
_cell_angle_beta 90
_cell_angle_gamma 90
_cell_formula_units_Z 8
_cell_length_a 9.7164(2)
_cell_length_b 13.4856(2)
_cell_length_c 26.2318(4)
_cell_measurement_reflns_used 9486
_cell_measurement_temperature 100(2)
_cell_measurement_theta_max 76.6310
_cell_measurement_theta_min 3.4050
_cell_volume 3437.19(10)
_computing_cell_refinement 'CrysAlisPro 1.171.40.53 (Rigaku OD, 2019)'
_computing_data_collection 'CrysAlisPro 1.171.40.53 (Rigaku OD, 2019)'
_computing_data_reduction 'CrysAlisPro 1.171.40.53 (Rigaku OD, 2019)'
_computing_molecular_graphics 'ShelXLe (Huebschle et all, 2011)'
_computing_publication_material 'SHELXL-2014/6 (Sheldrick, 2014)'
_computing_structure_refinement 'SHELXL-2018/3 (Sheldrick, 2018)'
_computing_structure_solution 'SHELXT 2014/5 (Sheldrick, 2014)'
_diffrn_ambient_temperature 100(2)
_diffrn_detector_area_resol_mean 10.0000
_diffrn_measured_fraction_theta_full 0.999
_diffrn_measured_fraction_theta_max 0.999
_diffrn_measurement_device_type 'XtaLAB Synergy, Dualflex, HyPix'
_diffrn_measurement_method '\w scans'
_diffrn_radiation_type CuK\a
_diffrn_radiation_wavelength 1.54184
_diffrn_reflns_av_R_equivalents 0.0397
_diffrn_reflns_av_unetI/netI 0.0280
_diffrn_reflns_Laue_measured_fraction_full 0.999
_diffrn_reflns_Laue_measured_fraction_max 0.999
_diffrn_reflns_limit_h_max 11
_diffrn_reflns_limit_h_min -11
_diffrn_reflns_limit_k_max 16
_diffrn_reflns_limit_k_min -16
_diffrn_reflns_limit_l_max 32
_diffrn_reflns_limit_l_min -12
_diffrn_reflns_number 18250
_diffrn_reflns_point_group_measured_fraction_full 0.999
_diffrn_reflns_point_group_measured_fraction_max 0.999
_diffrn_reflns_theta_full 72.000
_diffrn_reflns_theta_max 72.102
_diffrn_reflns_theta_min 3.370
_diffrn_source 'micro-focus sealed X-ray tube'
_exptl_absorpt_coefficient_mu 6.829
_exptl_absorpt_correction_T_max 1.000
_exptl_absorpt_correction_T_min 0.419
_exptl_absorpt_correction_type gaussian
_exptl_absorpt_process_details
;
CrysAlisPro 1.171.41.93a (Rigaku Oxford Diffraction, 2020)
Numerical absorption correction based on gaussian integration over
a multifaceted crystal model
Empirical absorption correction using spherical harmonics,
implemented in SCALE3 ABSPACK scaling algorithm.
;
_exptl_crystal_colour 'clear blue'
_exptl_crystal_density_diffrn 1.286
_exptl_crystal_description plate
_exptl_crystal_F_000 1408
_exptl_crystal_size_max 0.177
_exptl_crystal_size_mid 0.126
_exptl_crystal_size_min 0.072
_refine_diff_density_max 0.564
_refine_diff_density_min -0.377
_refine_diff_density_rms 0.054
_refine_ls_extinction_method none
_refine_ls_goodness_of_fit_ref 1.051
_refine_ls_hydrogen_treatment constr
_refine_ls_matrix_type full
_refine_ls_number_parameters 233
_refine_ls_number_reflns 3382
_refine_ls_number_restraints 120
_refine_ls_restrained_S_all 1.048
_refine_ls_R_factor_all 0.0408
_refine_ls_R_factor_gt 0.0371
_refine_ls_shift/su_max 0.000
_refine_ls_shift/su_mean 0.000
_refine_ls_structure_factor_coef Fsqd
_refine_ls_weighting_details 'w=1/[\s^2^(Fo^2^)+(0.0396P)^2^+3.1283P] where P=(Fo^2^+2Fc^2^)/3'
_refine_ls_weighting_scheme calc
_refine_ls_wR_factor_gt 0.0903
_refine_ls_wR_factor_ref 0.0924
_reflns_Friedel_coverage 0.000
_reflns_number_gt 3111
_reflns_number_total 3382
_reflns_threshold_expression 'I > 2\s(I)'
_cod_data_source_file d3dt02123h2.cif
_cod_data_source_block compound_4
_cod_database_code 7713832
_shelx_shelxl_version_number 2018/3
_shelx_space_group_comment
;
The symmetry employed for this shelxl refinement is uniquely defined
by the following loop, which should always be used as a source of
symmetry information in preference to the above space-group names.
They are only intended as comments.
;

loop_
_space_group_symop_operation_xyz
'x, y, z'
'-x+1/2, -y, z+1/2'
'-x, y+1/2, -z+1/2'
'x+1/2, -y+1/2, -z'
'-x, -y, -z'
'x-1/2, y, -z-1/2'
'x, -y-1/2, z-1/2'
'-x-1/2, y-1/2, z'

loop_
_atom_site_label
_atom_site_type_symbol
_atom_site_fract_x
_atom_site_fract_y
_atom_site_fract_z
_atom_site_U_iso_or_equiv
_atom_site_adp_type
_atom_site_occupancy
_atom_site_site_symmetry_order
_atom_site_calc_flag
_atom_site_refinement_flags_posn
_atom_site_refinement_flags_adp
_atom_site_refinement_flags_occupancy
_atom_site_disorder_assembly
_atom_site_disorder_group
C1_2 C 0.4237(2) 0.36986(14) 0.36812(8) 0.0246(4) Uani 1 1 d . . . . .
N1_2 N 0.33890(17) 0.40532(12) 0.33128(6) 0.0222(3) Uani 1 1 d . . . . .
C2_2 C 0.3784(2) 0.49998(14) 0.31584(8) 0.0245(4) Uani 1 1 d . . . . .
N2_2 N 0.51697(18) 0.44303(12) 0.37601(7) 0.0262(4) Uani 1 1 d . . . . .
C3_2 C 0.4923(2) 0.52337(14) 0.34345(8) 0.0259(4) Uani 1 1 d . . . . .
C4_2 C 0.3045(3) 0.56186(16) 0.27766(8) 0.0334(5) Uani 1 1 d . . . . .
H4A_2 H 0.346695 0.627815 0.276225 0.050 Uiso 1 1 calc R U . . .
H4B_2 H 0.207656 0.568135 0.287550 0.050 Uiso 1 1 calc R U . . .
H4C_2 H 0.310608 0.530383 0.244064 0.050 Uiso 1 1 calc R U . . .
C5_2 C 0.5778(2) 0.61533(16) 0.34037(9) 0.0329(5) Uani 1 1 d . . . . .
H5A_2 H 0.675507 0.597509 0.341461 0.049 Uiso 1 1 calc R U . . .
H5B_2 H 0.555957 0.658702 0.369234 0.049 Uiso 1 1 calc R U . . .
H5C_2 H 0.557874 0.650061 0.308393 0.049 Uiso 1 1 calc R U . . .
C6_2 C 0.2219(2) 0.34631(15) 0.31214(8) 0.0279(4) Uani 1 1 d . . . . .
H6_2 H 0.235074 0.277713 0.325772 0.033 Uiso 1 1 calc R U . . .
C7_2 C 0.0872(3) 0.38437(19) 0.33515(14) 0.0524(8) Uani 1 1 d . . . . .
H7A_2 H 0.011715 0.339958 0.325514 0.079 Uiso 1 1 calc R U . . .
H7B_2 H 0.068281 0.451236 0.322309 0.079 Uiso 1 1 calc R U . . .
H7C_2 H 0.095282 0.386290 0.372380 0.079 Uiso 1 1 calc R U . . .
C8_2 C 0.2195(4) 0.3367(2) 0.25516(10) 0.0592(9) Uani 1 1 d . . . . .
H8A_2 H 0.149538 0.288106 0.245225 0.089 Uiso 1 1 calc R U . . .
H8B_2 H 0.309949 0.314711 0.243117 0.089 Uiso 1 1 calc R U . . .
H8C_2 H 0.197464 0.401173 0.239931 0.089 Uiso 1 1 calc R U . . .
C9_2 C 0.6302(2) 0.42995(17) 0.41358(9) 0.0335(5) Uani 1 1 d . . . . .
H9_2 H 0.602956 0.372920 0.435754 0.040 Uiso 1 1 calc R U . . .
C10_2 C 0.6459(3) 0.51830(19) 0.44850(9) 0.0398(6) Uani 1 1 d . . . . .
H10A_2 H 0.699392 0.499094 0.478585 0.060 Uiso 1 1 calc R U . . .
H10B_2 H 0.554705 0.541417 0.459187 0.060 Uiso 1 1 calc R U . . .
H10C_2 H 0.693670 0.571710 0.430380 0.060 Uiso 1 1 calc R U . . .
C11_2 C 0.7615(3) 0.3996(2) 0.38743(9) 0.0401(5) Uani 1 1 d . . . . .
H11A_2 H 0.832131 0.385457 0.413101 0.060 Uiso 1 1 calc R U . . .
H11B_2 H 0.793054 0.453594 0.365295 0.060 Uiso 1 1 calc R U . . .
H11C_2 H 0.744922 0.340146 0.366886 0.060 Uiso 1 1 calc R U . . .
Cr1_1 Cr 0.42080(3) 0.22524(2) 0.39852(2) 0.02298(11) Uani 1 1 d . . . . .
Cl1_1 Cl 0.54301(6) 0.15372(4) 0.33348(2) 0.03754(16) Uani 1 1 d . . . . .
C1_3 C 0.3134(12) 0.2365(7) 0.4765(4) 0.0334(18) Uani 0.480(15) 1 d . U P A 1
H1_3 H 0.294473 0.299277 0.495504 0.040 Uiso 0.480(15) 1 calc R U P A 1
C2_3 C 0.4332(9) 0.1745(9) 0.4826(3) 0.0333(17) Uani 0.480(15) 1 d . U P A 1
H2_3 H 0.511489 0.186396 0.506577 0.040 Uiso 0.480(15) 1 calc R U P A 1
C3_3 C 0.4113(8) 0.0887(6) 0.4531(3) 0.0269(15) Uani 0.480(15) 1 d . U P A 1
H3_3 H 0.473304 0.034751 0.449340 0.032 Uiso 0.480(15) 1 calc R U P A 1
C4_3 C 0.2798(9) 0.0977(9) 0.4301(4) 0.0256(16) Uani 0.480(15) 1 d . U P A 1
H4_3 H 0.238899 0.046218 0.410544 0.031 Uiso 0.480(15) 1 calc R U P A 1
C5_3 C 0.2169(17) 0.1872(9) 0.4386(6) 0.0280(19) Uani 0.480(15) 1 d . U P A 1
H5_3 H 0.121660 0.207935 0.428851 0.034 Uiso 0.480(15) 1 calc R U P A 1
C1_4 C 0.2803(8) 0.2503(8) 0.4677(4) 0.0346(17) Uani 0.520(15) 1 d . U P A 2
H1_4 H 0.231206 0.313054 0.476761 0.042 Uiso 0.520(15) 1 calc R U P A 2
C2_4 C 0.4068(8) 0.2170(8) 0.4877(2) 0.0335(15) Uani 0.520(15) 1 d . U P A 2
H2_4 H 0.465450 0.252529 0.510125 0.040 Uiso 0.520(15) 1 calc R U P A 2
C3_4 C 0.4300(8) 0.1210(8) 0.4681(3) 0.0388(17) Uani 0.520(15) 1 d . U P A 2
H3_4 H 0.509202 0.077032 0.477173 0.047 Uiso 0.520(15) 1 calc R U P A 2
C4_4 C 0.3152(11) 0.0929(8) 0.4384(4) 0.0372(18) Uani 0.520(15) 1 d . U P A 2
H4_4 H 0.295110 0.026036 0.423650 0.045 Uiso 0.520(15) 1 calc R U P A 2
C5_4 C 0.2256(17) 0.1703(10) 0.4445(6) 0.035(2) Uani 0.520(15) 1 d . U P A 2
H5_4 H 0.132635 0.167876 0.433387 0.042 Uiso 0.520(15) 1 calc R U P A 2

loop_
_atom_site_aniso_label
_atom_site_aniso_U_11
_atom_site_aniso_U_22
_atom_site_aniso_U_33
_atom_site_aniso_U_23
_atom_site_aniso_U_13
_atom_site_aniso_U_12
C1_2 0.0226(10) 0.0193(9) 0.0321(10) -0.0023(8) -0.0015(8) 0.0023(8)
N1_2 0.0213(8) 0.0164(7) 0.0287(8) 0.0008(6) -0.0007(7) 0.0017(6)
C2_2 0.0255(10) 0.0171(9) 0.0310(10) 0.0011(8) 0.0046(8) 0.0023(8)
N2_2 0.0225(9) 0.0197(8) 0.0365(9) -0.0008(7) -0.0028(7) 0.0012(7)
C3_2 0.0224(10) 0.0190(9) 0.0363(11) -0.0006(8) 0.0054(8) 0.0010(8)
C4_2 0.0396(13) 0.0221(10) 0.0383(12) 0.0077(9) -0.0017(10) 0.0004(9)
C5_2 0.0293(12) 0.0225(10) 0.0468(13) -0.0009(9) 0.0072(10) -0.0027(9)
C6_2 0.0295(11) 0.0172(9) 0.0369(11) 0.0005(8) -0.0090(9) -0.0013(8)
C7_2 0.0251(13) 0.0296(13) 0.103(2) -0.0087(14) -0.0057(13) -0.0030(10)
C8_2 0.103(3) 0.0383(14) 0.0365(13) 0.0012(11) -0.0161(15) -0.0267(16)
C9_2 0.0287(12) 0.0333(11) 0.0387(12) -0.0011(9) -0.0080(10) 0.0013(9)
C10_2 0.0413(14) 0.0442(14) 0.0340(12) -0.0020(10) -0.0049(10) 0.0007(11)
C11_2 0.0283(12) 0.0477(14) 0.0443(13) -0.0005(11) -0.0051(10) 0.0082(11)
Cr1_1 0.02051(18) 0.01952(18) 0.02890(19) 0.00381(12) 0.00147(13) 0.00178(12)
Cl1_1 0.0354(3) 0.0232(2) 0.0540(3) 0.0038(2) 0.0229(2) 0.0042(2)
C1_3 0.044(4) 0.033(3) 0.023(3) -0.003(2) 0.004(3) -0.007(3)
C2_3 0.042(3) 0.036(4) 0.022(2) 0.002(3) -0.008(2) -0.018(3)
C3_3 0.033(3) 0.024(3) 0.024(3) 0.008(2) -0.002(2) -0.006(2)
C4_3 0.021(3) 0.032(3) 0.024(3) 0.007(2) -0.003(2) -0.006(2)
C5_3 0.026(3) 0.032(4) 0.027(3) 0.006(3) 0.006(2) -0.001(3)
C1_4 0.026(3) 0.048(3) 0.029(3) 0.001(2) -0.003(2) 0.004(2)
C2_4 0.033(3) 0.041(4) 0.027(2) -0.001(2) -0.0007(19) -0.001(2)
C3_4 0.044(3) 0.037(4) 0.035(3) 0.013(3) 0.005(3) 0.006(3)
C4_4 0.045(4) 0.030(3) 0.036(4) 0.010(2) 0.010(3) -0.003(3)
C5_4 0.029(3) 0.043(4) 0.034(4) 0.012(3) 0.004(3) -0.005(3)

loop_
_atom_type_symbol
_atom_type_description
_atom_type_scat_dispersion_real
_atom_type_scat_dispersion_imag
_atom_type_scat_source
C C 0.0181 0.0091 'International Tables Vol C Tables 4.2.6.8 and 6.1.1.4'
H H 0.0000 0.0000 'International Tables Vol C Tables 4.2.6.8 and 6.1.1.4'
N N 0.0311 0.0180 'International Tables Vol C Tables 4.2.6.8 and 6.1.1.4'
Cl Cl 0.3639 0.7018 'International Tables Vol C Tables 4.2.6.8 and 6.1.1.4'
Cr Cr -0.1635 2.4439 'International Tables Vol C Tables 4.2.6.8 and 6.1.1.4'

loop_
_geom_angle_atom_site_label_1
_geom_angle_atom_site_label_2
_geom_angle_atom_site_label_3
_geom_angle
_geom_angle_site_symmetry_1
_geom_angle_site_symmetry_3
_geom_angle_publ_flag
N2_2 C1_2 N1_2 104.96(17) . . ?
N2_2 C1_2 Cr1_1 128.68(15) . . ?
N1_2 C1_2 Cr1_1 125.98(14) . . ?
C1_2 N1_2 C2_2 111.28(17) . . ?
C1_2 N1_2 C6_2 121.34(16) . . ?
C2_2 N1_2 C6_2 127.39(17) . . ?
C3_2 C2_2 N1_2 106.36(17) . . ?
C3_2 C2_2 C4_2 128.38(19) . . ?
N1_2 C2_2 C4_2 125.24(19) . . ?
C1_2 N2_2 C3_2 110.84(17) . . ?
C1_2 N2_2 C9_2 120.62(17) . . ?
C3_2 N2_2 C9_2 128.48(18) . . ?
C2_2 C3_2 N2_2 106.54(17) . . ?
C2_2 C3_2 C5_2 128.01(19) . . ?
N2_2 C3_2 C5_2 125.45(19) . . ?
C2_2 C4_2 H4A_2 109.5 . . ?
C2_2 C4_2 H4B_2 109.5 . . ?
H4A_2 C4_2 H4B_2 109.5 . . ?
C2_2 C4_2 H4C_2 109.5 . . ?
H4A_2 C4_2 H4C_2 109.5 . . ?
H4B_2 C4_2 H4C_2 109.5 . . ?
C3_2 C5_2 H5A_2 109.5 . . ?
C3_2 C5_2 H5B_2 109.5 . . ?
H5A_2 C5_2 H5B_2 109.5 . . ?
C3_2 C5_2 H5C_2 109.5 . . ?
H5A_2 C5_2 H5C_2 109.5 . . ?
H5B_2 C5_2 H5C_2 109.5 . . ?
N1_2 C6_2 C8_2 113.4(2) . . ?
N1_2 C6_2 C7_2 110.11(17) . . ?
C8_2 C6_2 C7_2 114.1(2) . . ?
N1_2 C6_2 H6_2 106.2 . . ?
C8_2 C6_2 H6_2 106.2 . . ?
C7_2 C6_2 H6_2 106.2 . . ?
C6_2 C7_2 H7A_2 109.5 . . ?
C6_2 C7_2 H7B_2 109.5 . . ?
H7A_2 C7_2 H7B_2 109.5 . . ?
C6_2 C7_2 H7C_2 109.5 . . ?
H7A_2 C7_2 H7C_2 109.5 . . ?
H7B_2 C7_2 H7C_2 109.5 . . ?
C6_2 C8_2 H8A_2 109.5 . . ?
C6_2 C8_2 H8B_2 109.5 . . ?
H8A_2 C8_2 H8B_2 109.5 . . ?
C6_2 C8_2 H8C_2 109.5 . . ?
H8A_2 C8_2 H8C_2 109.5 . . ?
H8B_2 C8_2 H8C_2 109.5 . . ?
N2_2 C9_2 C11_2 110.93(19) . . ?
N2_2 C9_2 C10_2 112.51(19) . . ?
C11_2 C9_2 C10_2 113.9(2) . . ?
N2_2 C9_2 H9_2 106.3 . . ?
C11_2 C9_2 H9_2 106.3 . . ?
C10_2 C9_2 H9_2 106.3 . . ?
C9_2 C10_2 H10A_2 109.5 . . ?
C9_2 C10_2 H10B_2 109.5 . . ?
H10A_2 C10_2 H10B_2 109.5 . . ?
C9_2 C10_2 H10C_2 109.5 . . ?
H10A_2 C10_2 H10C_2 109.5 . . ?
H10B_2 C10_2 H10C_2 109.5 . . ?
C9_2 C11_2 H11A_2 109.5 . . ?
C9_2 C11_2 H11B_2 109.5 . . ?
H11A_2 C11_2 H11B_2 109.5 . . ?
C9_2 C11_2 H11C_2 109.5 . . ?
H11A_2 C11_2 H11C_2 109.5 . . ?
H11B_2 C11_2 H11C_2 109.5 . . ?
C1_2 Cr1_1 Cl1_1 95.79(6) . . ?
C1_2 Cr1_1 C1_4 99.8(3) . . ?
Cl1_1 Cr1_1 C1_4 163.5(3) . . ?
C1_2 Cr1_1 C1_3 106.3(3) . . ?
Cl1_1 Cr1_1 C1_3 157.6(3) . . ?
C1_2 Cr1_1 C5_3 113.0(3) . . ?
Cl1_1 Cr1_1 C5_3 133.8(4) . . ?
C1_3 Cr1_1 C5_3 38.5(5) . . ?
C1_2 Cr1_1 C3_4 149.7(3) . . ?
Cl1_1 Cr1_1 C3_4 108.2(2) . . ?
C1_4 Cr1_1 C3_4 59.2(3) . . ?
C1_2 Cr1_1 C4_4 153.2(3) . . ?
Cl1_1 Cr1_1 C4_4 104.0(3) . . ?
C1_4 Cr1_1 C4_4 59.5(4) . . ?
C3_4 Cr1_1 C4_4 35.7(3) . . ?
C1_2 Cr1_1 C2_3 129.3(3) . . ?
Cl1_1 Cr1_1 C2_3 124.0(3) . . ?
C1_3 Cr1_1 C2_3 36.4(3) . . ?
C5_3 Cr1_1 C2_3 62.8(4) . . ?
C1_2 Cr1_1 C3_3 164.3(2) . . ?
Cl1_1 Cr1_1 C3_3 98.4(2) . . ?
C1_3 Cr1_1 C3_3 59.3(3) . . ?
C5_3 Cr1_1 C3_3 60.6(4) . . ?
C2_3 Cr1_1 C3_3 35.3(2) . . ?
C1_2 Cr1_1 C2_4 115.0(3) . . ?
Cl1_1 Cr1_1 C2_4 138.8(2) . . ?
C1_4 Cr1_1 C2_4 35.4(2) . . ?
C3_4 Cr1_1 C2_4 35.3(2) . . ?
C4_4 Cr1_1 C2_4 59.1(3) . . ?
C1_2 Cr1_1 C4_3 145.0(2) . . ?
Cl1_1 Cr1_1 C4_3 104.9(3) . . ?
C1_3 Cr1_1 C4_3 58.0(4) . . ?
C5_3 Cr1_1 C4_3 34.3(3) . . ?
C2_3 Cr1_1 C4_3 58.5(3) . . ?
C3_3 Cr1_1 C4_3 35.3(2) . . ?
C1_2 Cr1_1 C5_4 119.6(3) . . ?
Cl1_1 Cr1_1 C5_4 131.5(4) . . ?
C1_4 Cr1_1 C5_4 33.5(5) . . ?
C3_4 Cr1_1 C5_4 55.7(4) . . ?
C4_4 Cr1_1 C5_4 34.0(3) . . ?
C2_4 Cr1_1 C5_4 55.3(4) . . ?
C2_3 C1_3 C5_3 108.5(9) . . ?
C2_3 C1_3 Cr1_1 72.3(5) . . ?
C5_3 C1_3 Cr1_1 70.8(8) . . ?
C2_3 C1_3 H1_3 125.7 . . ?
C5_3 C1_3 H1_3 125.7 . . ?
Cr1_1 C1_3 H1_3 125.7 . . ?
C3_3 C2_3 C1_3 107.1(6) . . ?
C3_3 C2_3 Cr1_1 73.2(4) . . ?
C1_3 C2_3 Cr1_1 71.3(4) . . ?
C3_3 C2_3 H2_3 126.3 . . ?
C1_3 C2_3 H2_3 126.3 . . ?
Cr1_1 C2_3 H2_3 126.3 . . ?
C2_3 C3_3 C4_3 107.5(8) . . ?
C2_3 C3_3 Cr1_1 71.5(3) . . ?
C4_3 C3_3 Cr1_1 73.0(5) . . ?
C2_3 C3_3 H3_3 126.3 . . ?
C4_3 C3_3 H3_3 126.3 . . ?
Cr1_1 C3_3 H3_3 121.0 . . ?
C5_3 C4_3 C3_3 114.0(10) . . ?
C5_3 C4_3 Cr1_1 70.9(8) . . ?
C3_3 C4_3 Cr1_1 71.8(4) . . ?
C5_3 C4_3 H4_3 123.0 . . ?
C3_3 C4_3 H4_3 123.0 . . ?
Cr1_1 C4_3 H4_3 126.0 . . ?
C4_3 C5_3 C1_3 102.5(11) . . ?
C4_3 C5_3 Cr1_1 74.8(8) . . ?
C1_3 C5_3 Cr1_1 70.7(8) . . ?
C4_3 C5_3 H5_3 128.1 . . ?
C1_3 C5_3 H5_3 128.1 . . ?
Cr1_1 C5_3 H5_3 128.1 . . ?
C5_4 C1_4 C2_4 104.8(10) . . ?
C5_4 C1_4 Cr1_1 76.1(9) . . ?
C2_4 C1_4 Cr1_1 74.2(5) . . ?
C5_4 C1_4 H1_4 126.6 . . ?
C2_4 C1_4 H1_4 126.6 . . ?
Cr1_1 C1_4 H1_4 126.6 . . ?
C1_4 C2_4 C3_4 107.3(7) . . ?
C1_4 C2_4 Cr1_1 70.4(5) . . ?
C3_4 C2_4 Cr1_1 70.8(3) . . ?
C1_4 C2_4 H2_4 126.4 . . ?
C3_4 C2_4 H2_4 126.4 . . ?
Cr1_1 C2_4 H2_4 124.0 . . ?
C2_4 C3_4 C4_4 108.7(7) . . ?
C2_4 C3_4 Cr1_1 73.9(4) . . ?
C4_4 C3_4 Cr1_1 72.3(5) . . ?
C2_4 C3_4 H3_4 125.5 . . ?
C4_4 C3_4 H3_4 125.5 . . ?
Cr1_1 C3_4 H3_4 125.5 . . ?
C5_4 C4_4 C3_4 103.4(10) . . ?
C5_4 C4_4 Cr1_1 75.3(8) . . ?
C3_4 C4_4 Cr1_1 72.0(5) . . ?
C5_4 C4_4 H4_4 127.5 . . ?
C3_4 C4_4 H4_4 127.5 . . ?
Cr1_1 C4_4 H4_4 127.5 . . ?
C1_4 C5_4 C4_4 114.4(13) . . ?
C1_4 C5_4 Cr1_1 70.3(8) . . ?
C4_4 C5_4 Cr1_1 70.7(8) . . ?
C1_4 C5_4 H5_4 122.8 . . ?
C4_4 C5_4 H5_4 122.8 . . ?
Cr1_1 C5_4 H5_4 128.0 . . ?

loop_
_geom_bond_atom_site_label_1
_geom_bond_atom_site_label_2
_geom_bond_distance
_geom_bond_site_symmetry_2
_geom_bond_publ_flag
C1_2 N2_2 1.355(3) . ?
C1_2 N1_2 1.357(3) . ?
C1_2 Cr1_1 2.107(2) . ?
N1_2 C2_2 1.393(2) . ?
N1_2 C6_2 1.476(3) . ?
C2_2 C3_2 1.360(3) . ?
C2_2 C4_2 1.488(3) . ?
N2_2 C3_2 1.400(3) . ?
N2_2 C9_2 1.488(3) . ?
C3_2 C5_2 1.495(3) . ?
C4_2 H4A_2 0.9800 . ?
C4_2 H4B_2 0.9800 . ?
C4_2 H4C_2 0.9800 . ?
C5_2 H5A_2 0.9800 . ?
C5_2 H5B_2 0.9800 . ?
C5_2 H5C_2 0.9800 . ?
C6_2 C8_2 1.500(3) . ?
C6_2 C7_2 1.530(3) . ?
C6_2 H6_2 1.0000 . ?
C7_2 H7A_2 0.9800 . ?
C7_2 H7B_2 0.9800 . ?
C7_2 H7C_2 0.9800 . ?
C8_2 H8A_2 0.9800 . ?
C8_2 H8B_2 0.9800 . ?
C8_2 H8C_2 0.9800 . ?
C9_2 C11_2 1.505(3) . ?
C9_2 C10_2 1.510(3) . ?
C9_2 H9_2 1.0000 . ?
C10_2 H10A_2 0.9800 . ?
C10_2 H10B_2 0.9800 . ?
C10_2 H10C_2 0.9800 . ?
C11_2 H11A_2 0.9800 . ?
C11_2 H11B_2 0.9800 . ?
C11_2 H11C_2 0.9800 . ?
Cr1_1 Cl1_1 2.2915(6) . ?
Cr1_1 C1_4 2.295(10) . ?
Cr1_1 C1_3 2.300(9) . ?
Cr1_1 C5_3 2.302(16) . ?
Cr1_1 C3_4 2.305(6) . ?
Cr1_1 C4_4 2.309(10) . ?
Cr1_1 C2_3 2.313(6) . ?
Cr1_1 C3_3 2.334(6) . ?
Cr1_1 C2_4 2.345(6) . ?
Cr1_1 C4_3 2.350(10) . ?
Cr1_1 C5_4 2.367(16) . ?
C1_3 C2_3 1.442(11) . ?
C1_3 C5_3 1.52(2) . ?
C1_3 H1_3 1.0000 . ?
C2_3 C3_3 1.408(9) . ?
C2_3 H2_3 1.0000 . ?
C3_3 C4_3 1.419(8) . ?
C3_3 H3_3 0.9500 . ?
C4_3 C5_3 1.372(14) . ?
C4_3 H4_3 0.9500 . ?
C5_3 H5_3 1.0000 . ?
C1_4 C5_4 1.35(2) . ?
C1_4 C2_4 1.410(8) . ?
C1_4 H1_4 1.0000 . ?
C2_4 C3_4 1.411(9) . ?
C2_4 H2_4 0.9500 . ?
C3_4 C4_4 1.413(11) . ?
C3_4 H3_4 1.0000 . ?
C4_4 C5_4 1.369(15) . ?
C4_4 H4_4 1.0000 . ?
C5_4 H5_4 0.9500 . ?

loop_
_geom_torsion_atom_site_label_1
_geom_torsion_atom_site_label_2
_geom_torsion_atom_site_label_3
_geom_torsion_atom_site_label_4
_geom_torsion
_geom_torsion_site_symmetry_1
_geom_torsion_site_symmetry_2
_geom_torsion_site_symmetry_3
_geom_torsion_site_symmetry_4
_geom_torsion_publ_flag
N2_2 C1_2 N1_2 C2_2 0.2(2) . . . . ?
Cr1_1 C1_2 N1_2 C2_2 -173.14(14) . . . . ?
N2_2 C1_2 N1_2 C6_2 -179.76(17) . . . . ?
Cr1_1 C1_2 N1_2 C6_2 6.9(3) . . . . ?
C1_2 N1_2 C2_2 C3_2 0.9(2) . . . . ?
C6_2 N1_2 C2_2 C3_2 -179.17(18) . . . . ?
C1_2 N1_2 C2_2 C4_2 -177.42(19) . . . . ?
C6_2 N1_2 C2_2 C4_2 2.5(3) . . . . ?
N1_2 C1_2 N2_2 C3_2 -1.2(2) . . . . ?
Cr1_1 C1_2 N2_2 C3_2 171.91(15) . . . . ?
N1_2 C1_2 N2_2 C9_2 -178.65(18) . . . . ?
Cr1_1 C1_2 N2_2 C9_2 -5.5(3) . . . . ?
N1_2 C2_2 C3_2 N2_2 -1.5(2) . . . . ?
C4_2 C2_2 C3_2 N2_2 176.7(2) . . . . ?
N1_2 C2_2 C3_2 C5_2 177.9(2) . . . . ?
C4_2 C2_2 C3_2 C5_2 -3.9(4) . . . . ?
C1_2 N2_2 C3_2 C2_2 1.8(2) . . . . ?
C9_2 N2_2 C3_2 C2_2 178.95(19) . . . . ?
C1_2 N2_2 C3_2 C5_2 -177.71(19) . . . . ?
C9_2 N2_2 C3_2 C5_2 -0.5(3) . . . . ?
C1_2 N1_2 C6_2 C8_2 -127.9(2) . . . . ?
C2_2 N1_2 C6_2 C8_2 52.1(3) . . . . ?
C1_2 N1_2 C6_2 C7_2 102.8(2) . . . . ?
C2_2 N1_2 C6_2 C7_2 -77.1(3) . . . . ?
C1_2 N2_2 C9_2 C11_2 98.4(2) . . . . ?
C3_2 N2_2 C9_2 C11_2 -78.6(3) . . . . ?
C1_2 N2_2 C9_2 C10_2 -132.7(2) . . . . ?
C3_2 N2_2 C9_2 C10_2 50.4(3) . . . . ?
C5_3 C1_3 C2_3 C3_3 -3.2(10) . . . . ?
Cr1_1 C1_3 C2_3 C3_3 -65.0(4) . . . . ?
C5_3 C1_3 C2_3 Cr1_1 61.8(8) . . . . ?
C1_3 C2_3 C3_3 C4_3 -0.9(8) . . . . ?
Cr1_1 C2_3 C3_3 C4_3 -64.6(5) . . . . ?
C1_3 C2_3 C3_3 Cr1_1 63.7(5) . . . . ?
C2_3 C3_3 C4_3 C5_3 5.3(10) . . . . ?
Cr1_1 C3_3 C4_3 C5_3 -58.4(8) . . . . ?
C2_3 C3_3 C4_3 Cr1_1 63.7(4) . . . . ?
C3_3 C4_3 C5_3 C1_3 -6.8(12) . . . . ?
Cr1_1 C4_3 C5_3 C1_3 -65.7(8) . . . . ?
C3_3 C4_3 C5_3 Cr1_1 58.9(7) . . . . ?
C2_3 C1_3 C5_3 C4_3 6.0(13) . . . . ?
Cr1_1 C1_3 C5_3 C4_3 68.8(8) . . . . ?
C2_3 C1_3 C5_3 Cr1_1 -62.8(6) . . . . ?
C5_4 C1_4 C2_4 C3_4 9.0(12) . . . . ?
Cr1_1 C1_4 C2_4 C3_4 -61.6(4) . . . . ?
C5_4 C1_4 C2_4 Cr1_1 70.6(10) . . . . ?
C1_4 C2_4 C3_4 C4_4 -3.1(8) . . . . ?
Cr1_1 C2_4 C3_4 C4_4 -64.4(5) . . . . ?
C1_4 C2_4 C3_4 Cr1_1 61.3(5) . . . . ?
C2_4 C3_4 C4_4 C5_4 -4.0(9) . . . . ?
Cr1_1 C3_4 C4_4 C5_4 -69.4(7) . . . . ?
C2_4 C3_4 C4_4 Cr1_1 65.4(5) . . . . ?
C2_4 C1_4 C5_4 C4_4 -12.5(15) . . . . ?
Cr1_1 C1_4 C5_4 C4_4 56.8(10) . . . . ?
C2_4 C1_4 C5_4 Cr1_1 -69.2(6) . . . . ?
C3_4 C4_4 C5_4 C1_4 10.4(14) . . . . ?
Cr1_1 C4_4 C5_4 C1_4 -56.6(11) . . . . ?
C3_4 C4_4 C5_4 Cr1_1 67.0(6) . . . . ?
